data_2239631
loop_
_publ_author_name
'Sultan, Sadia'
'Taha, Muhammad'
'Shah, Syed Adnan Ali'
'Yamin, Bohari M.'
'Zaki, Hamizah Mohd'

_publ_section_title
;
 (<i>E</i>)-3-Chloro-<i>N</i>'-(2-fluorobenzylidene)thiophene-2-carbohydrazide
;
_journal_coeditor_code CV5453
_journal_issue 7
_journal_name_full 'Acta Crystallographica Section E'
_journal_page_first o751
_journal_paper_doi 10.1107/S1600536814011568
_journal_volume 70
_journal_year 2014
_chemical_formula_iupac 'C12 H8 Cl F N2 O S'
_chemical_formula_moiety 'C12 H8 Cl F N2 O S'
_chemical_formula_sum 'C12 H8 Cl F N2 O S'
_chemical_formula_weight 282.71
_chemical_name_systematic
;
(<i>E</i>)-3-Chloro-<i>N</i>'-(2-fluorobenzylidene)thiophene-2-carbohydrazide
;
_space_group_IT_number 19
_symmetry_cell_setting orthorhombic
_symmetry_space_group_name_Hall 'P 2ac 2ab'
_symmetry_space_group_name_H-M 'P 21 21 21'
_atom_sites_solution_hydrogens geom
_atom_sites_solution_primary direct
_atom_sites_solution_secondary difmap
_audit_creation_method SHELXL-97
_cell_angle_alpha 90.00
_cell_angle_beta 90.00
_cell_angle_gamma 90.00
_cell_formula_units_Z 4
_cell_length_a 5.6833(3)
_cell_length_b 13.0817(6)
_cell_length_c 16.4001(8)
_cell_measurement_reflns_used 9699
_cell_measurement_temperature 302(2)
_cell_measurement_theta_max 25.5
_cell_measurement_theta_min 3.1
_cell_volume 1219.30(10)
_computing_cell_refinement 'SAINT (Bruker, 2000)'
_computing_data_collection 'SMART (Bruker, 2000)'
_computing_data_reduction 'SAINT (Bruker, 2000)'
_computing_molecular_graphics 'SHELXTL (Sheldrick, 2008)'
_computing_publication_material
;
SHELXTL (Sheldrick, 2008)  and PLATON (Spek, 2009)
;
_computing_structure_refinement 'SHELXTL (Sheldrick, 2008)'
_computing_structure_solution 'SHELXTL (Sheldrick, 2008)'
_diffrn_ambient_temperature 302(2)
_diffrn_detector_area_resol_mean 83.66
_diffrn_measured_fraction_theta_full 0.99
_diffrn_measured_fraction_theta_max 0.99
_diffrn_measurement_device_type
;
Bruker SMART APEX CCD area-detector
;
_diffrn_measurement_method '\w scan'
_diffrn_radiation_monochromator graphite
_diffrn_radiation_source 'fine-focus sealed tube'
_diffrn_radiation_type MoK\a
_diffrn_radiation_wavelength 0.71073
_diffrn_reflns_av_R_equivalents 0.0275
_diffrn_reflns_av_sigmaI/netI 0.0083
_diffrn_reflns_limit_h_max 6
_diffrn_reflns_limit_h_min -6
_diffrn_reflns_limit_k_max 15
_diffrn_reflns_limit_k_min -15
_diffrn_reflns_limit_l_max 19
_diffrn_reflns_limit_l_min -19
_diffrn_reflns_number 47474
_diffrn_reflns_theta_full 25.5
_diffrn_reflns_theta_max 25.5
_diffrn_reflns_theta_min 3.1
_diffrn_standards_decay_% 0
_diffrn_standards_interval_count 0
_diffrn_standards_interval_time 0
_diffrn_standards_number 0
_exptl_absorpt_coefficient_mu 0.484
_exptl_absorpt_correction_T_max 0.985
_exptl_absorpt_correction_T_min 0.776
_exptl_absorpt_correction_type multi-scan
_exptl_absorpt_process_details '(SADABS; Bruker, 2000)'
_exptl_crystal_colour colourless
_exptl_crystal_density_diffrn 1.540
_exptl_crystal_density_method 'not measured'
_exptl_crystal_description slab
_exptl_crystal_F_000 576
_exptl_crystal_size_max 0.55
_exptl_crystal_size_mid 0.46
_exptl_crystal_size_min 0.03
_refine_diff_density_max 0.15
_refine_diff_density_min -0.12
_refine_ls_abs_structure_details 'Flack (1983), 916 Friedel pairs'
_refine_ls_abs_structure_Flack 0.02(5)
_refine_ls_extinction_coef 0.021(2)
_refine_ls_extinction_expression Fc^*^=kFc[1+0.001xFc^2^\l^3^/sin(2\q)]^-1/4^
_refine_ls_extinction_method 'SHELXTL (Sheldrick, 2008)'
_refine_ls_goodness_of_fit_ref 1.09
_refine_ls_hydrogen_treatment mixed
_refine_ls_matrix_type full
_refine_ls_number_parameters 168
_refine_ls_number_reflns 2255
_refine_ls_number_restraints 0
_refine_ls_restrained_S_all 1.09
_refine_ls_R_factor_all 0.0231
_refine_ls_R_factor_gt 0.0225
_refine_ls_shift/su_max_lt 0.001
_refine_ls_shift/su_mean 0.000
_refine_ls_structure_factor_coef Fsqd
_refine_ls_weighting_details 'calc w=1/[\s^2^(Fo^2^)+(0.0388P)^2^+0.1642P] where P=(Fo^2^+2Fc^2^)/3'
_refine_ls_weighting_scheme calc
_refine_ls_wR_factor_gt 0.0641
_refine_ls_wR_factor_ref 0.0647
_reflns_number_gt 2210
_reflns_number_total 2255
_reflns_threshold_expression I>2sigma(I)
_cod_data_source_file cv5453sup1.cif
_cod_data_source_block I
_cod_database_code 2239631
_cod_database_fobs_code 2239631

loop_
_symmetry_equiv_pos_as_xyz
'x, y, z'
'-x+1/2, -y, z+1/2'
'-x, y+1/2, -z+1/2'
'x+1/2, -y+1/2, -z'

loop_
_atom_site_type_symbol
_atom_site_label
_atom_site_fract_x
_atom_site_fract_y
_atom_site_fract_z
_atom_site_U_iso_or_equiv
_atom_site_adp_type
_atom_site_calc_flag
_atom_site_refinement_flags
_atom_site_occupancy
_atom_site_symmetry_multiplicity
S S1 0.17368(8) 0.52165(3) 0.22226(3) 0.05051(13) Uani d . 1 1
Cl Cl1 -0.35177(8) 0.75148(4) 0.21939(3) 0.06171(15) Uani d . 1 1
F F1 0.9968(2) 0.52634(9) -0.05506(7) 0.0641(3) Uani d . 1 1
O O1 -0.0135(3) 0.75985(10) 0.08685(8) 0.0592(3) Uani d . 1 1
N N1 0.2895(2) 0.65589(9) 0.06578(7) 0.0424(3) Uani d . 1 1
H H1A 0.3269 0.6912 0.0235 0.051 Uiso calc R 1 1
N N2 0.4234(2) 0.57273(10) 0.08483(8) 0.0402(3) Uani d . 1 1
C C1 0.7057(3) 0.39194(12) 0.10909(10) 0.0498(4) Uani d . 1 1
H H1B 0.5728 0.3967 0.1420 0.060 Uiso calc R 1 1
C C2 0.8577(4) 0.31121(13) 0.11894(13) 0.0602(5) Uani d . 1 1
H H2B 0.8273 0.2620 0.1584 0.072 Uiso calc R 1 1
C C3 1.0558(4) 0.30280(15) 0.07046(15) 0.0652(5) Uani d . 1 1
H H3A 1.1577 0.2479 0.0776 0.078 Uiso calc R 1 1
C C4 1.1029(3) 0.37504(14) 0.01183(13) 0.0618(5) Uani d . 1 1
H H4A 1.2357 0.3698 -0.0210 0.074 Uiso calc R 1 1
C C5 0.9492(3) 0.45490(13) 0.00305(10) 0.0484(4) Uani d . 1 1
C C6 0.7486(3) 0.46727(12) 0.04998(9) 0.0428(3) Uani d . 1 1
C C7 0.5958(3) 0.55497(12) 0.03748(9) 0.0430(4) Uani d . 1 1
H H7A 0.6247 0.5989 -0.0059 0.052 Uiso calc R 1 1
C C8 0.1010(3) 0.68555(11) 0.11008(9) 0.0396(3) Uani d . 1 1
C C9 0.0325(3) 0.62923(11) 0.18418(9) 0.0392(3) Uani d . 1 1
C C10 -0.1608(3) 0.65037(12) 0.23145(10) 0.0459(3) Uani d . 1 1
C C11 -0.1957(4) 0.58121(15) 0.29608(10) 0.0599(5) Uani d . 1 1
H H11A -0.3197 0.5852 0.3330 0.072 Uiso calc R 1 1
C C12 -0.0282(4) 0.50870(17) 0.29804(12) 0.0654(5) Uani d . 1 1
H H12A -0.005(5) 0.4586(17) 0.3352(16) 0.086(7) Uiso d . 1 1

loop_
_atom_site_aniso_label
_atom_site_aniso_U_11
_atom_site_aniso_U_22
_atom_site_aniso_U_33
_atom_site_aniso_U_12
_atom_site_aniso_U_13
_atom_site_aniso_U_23
S1 0.0573(2) 0.0498(2) 0.0445(2) 0.00003(18) -0.00151(19) 0.01644(17)
Cl1 0.0550(2) 0.0632(3) 0.0670(3) 0.0061(2) 0.0052(2) -0.0115(2)
F1 0.0649(6) 0.0732(7) 0.0542(6) -0.0086(6) 0.0104(5) -0.0038(5)
O1 0.0655(8) 0.0571(7) 0.0551(7) 0.0185(6) 0.0050(6) 0.0202(6)
N1 0.0472(7) 0.0429(6) 0.0370(6) 0.0018(6) 0.0005(6) 0.0104(5)
N2 0.0439(7) 0.0378(6) 0.0389(6) -0.0010(5) -0.0040(5) 0.0050(5)
C1 0.0503(9) 0.0459(8) 0.0533(9) 0.0002(7) -0.0053(8) 0.0012(7)
C2 0.0631(11) 0.0470(9) 0.0706(11) 0.0036(8) -0.0161(10) 0.0002(8)
C3 0.0560(11) 0.0507(10) 0.0889(15) 0.0117(8) -0.0153(11) -0.0148(10)
C4 0.0455(10) 0.0655(11) 0.0746(12) 0.0037(8) -0.0020(9) -0.0256(10)
C5 0.0493(9) 0.0503(9) 0.0457(8) -0.0072(7) -0.0041(7) -0.0125(7)
C6 0.0420(8) 0.0443(8) 0.0421(7) -0.0034(6) -0.0059(6) -0.0059(6)
C7 0.0474(8) 0.0436(8) 0.0380(7) -0.0045(6) -0.0026(6) 0.0026(6)
C8 0.0437(8) 0.0395(7) 0.0355(7) -0.0019(6) -0.0057(6) 0.0051(6)
C9 0.0430(8) 0.0401(7) 0.0345(7) -0.0050(6) -0.0064(6) 0.0026(6)
C10 0.0476(8) 0.0497(8) 0.0406(8) -0.0089(7) -0.0018(7) -0.0049(6)
C11 0.0673(11) 0.0673(11) 0.0452(9) -0.0139(10) 0.0113(8) 0.0027(8)
C12 0.0806(14) 0.0708(12) 0.0447(9) -0.0108(11) 0.0056(9) 0.0191(9)

loop_
_atom_type_symbol
_atom_type_description
_atom_type_scat_dispersion_real
_atom_type_scat_dispersion_imag
_atom_type_scat_source
C C 0.0033 0.0016 'International Tables Vol C Tables 4.2.6.8 and 6.1.1.4'
H H 0.0000 0.0000 'International Tables Vol C Tables 4.2.6.8 and 6.1.1.4'
N N 0.0061 0.0033 'International Tables Vol C Tables 4.2.6.8 and 6.1.1.4'
O O 0.0106 0.0060 'International Tables Vol C Tables 4.2.6.8 and 6.1.1.4'
F F 0.0171 0.0103 'International Tables Vol C Tables 4.2.6.8 and 6.1.1.4'
S S 0.1246 0.1234 'International Tables Vol C Tables 4.2.6.8 and 6.1.1.4'
Cl Cl 0.1484 0.1585 'International Tables Vol C Tables 4.2.6.8 and 6.1.1.4'

loop_
_geom_angle_atom_site_label_1
_geom_angle_atom_site_label_2
_geom_angle_atom_site_label_3
_geom_angle
C12 S1 C9 91.82(10)
C8 N1 N2 123.24(12)
C8 N1 H1A 118.4
N2 N1 H1A 118.4
C7 N2 N1 115.83(13)
C2 C1 C6 120.76(17)
C2 C1 H1B 119.6
C6 C1 H1B 119.6
C1 C2 C3 120.37(18)
C1 C2 H2B 119.8
C3 C2 H2B 119.8
C4 C3 C2 120.41(18)
C4 C3 H3A 119.8
C2 C3 H3A 119.8
C5 C4 C3 118.29(18)
C5 C4 H4A 120.9
C3 C4 H4A 120.9
F1 C5 C4 118.06(17)
F1 C5 C6 118.18(16)
C4 C5 C6 123.76(18)
C5 C6 C1 116.41(16)
C5 C6 C7 120.37(15)
C1 C6 C7 123.21(15)
N2 C7 C6 121.23(14)
N2 C7 H7A 119.4
C6 C7 H7A 119.4
O1 C8 N1 118.68(14)
O1 C8 C9 120.69(14)
N1 C8 C9 120.63(13)
C10 C9 C8 125.21(14)
C10 C9 S1 109.27(11)
C8 C9 S1 125.43(12)
C9 C10 C11 114.11(16)
C9 C10 Cl1 126.46(13)
C11 C10 Cl1 119.42(14)
C12 C11 C10 111.83(17)
C12 C11 H11A 124.1
C10 C11 H11A 124.1
C11 C12 S1 112.96(14)
C11 C12 H12A 129.0(18)
S1 C12 H12A 117.9(18)

loop_
_geom_bond_atom_site_label_1
_geom_bond_atom_site_label_2
_geom_bond_distance
S1 C12 1.700(2)
S1 C9 1.7362(15)
Cl1 C10 1.7224(18)
F1 C5 1.362(2)
O1 C8 1.2304(19)
N1 C8 1.351(2)
N1 N2 1.3639(17)
N1 H1A 0.8600
N2 C7 1.272(2)
C1 C2 1.374(2)
C1 C6 1.404(2)
C1 H1B 0.9300
C2 C3 1.382(3)
C2 H2B 0.9300
C3 C4 1.375(3)
C3 H3A 0.9300
C4 C5 1.369(3)
C4 H4A 0.9300
C5 C6 1.385(2)
C6 C7 1.453(2)
C7 H7A 0.9300
C8 C9 1.474(2)
C9 C10 1.373(2)
C10 C11 1.408(2)
C11 C12 1.344(3)
C11 H11A 0.9300
C12 H12A 0.90(2)

loop_
_geom_hbond_atom_site_label_D
_geom_hbond_atom_site_label_H
_geom_hbond_atom_site_label_A
_geom_hbond_site_symmetry_A
_geom_hbond_distance_DH
_geom_hbond_distance_HA
_geom_hbond_distance_DA
_geom_hbond_angle_DHA
N1 H1A O1 4_565 0.86 2.12 2.9552(18) 163
C7 H7A O1 4_565 0.93 2.41 3.2268(19) 147

loop_
_geom_torsion_atom_site_label_1
_geom_torsion_atom_site_label_2
_geom_torsion_atom_site_label_3
_geom_torsion_atom_site_label_4
_geom_torsion
C8 N1 N2 C7 -179.62(14)
C6 C1 C2 C3 -0.2(3)
C1 C2 C3 C4 0.0(3)
C2 C3 C4 C5 0.1(3)
C3 C4 C5 F1 179.92(17)
C3 C4 C5 C6 0.1(3)
F1 C5 C6 C1 179.91(14)
C4 C5 C6 C1 -0.2(2)
F1 C5 C6 C7 -0.6(2)
C4 C5 C6 C7 179.24(15)
C2 C1 C6 C5 0.3(2)
C2 C1 C6 C7 -179.19(15)
N1 N2 C7 C6 -178.51(13)
C5 C6 C7 N2 -173.37(14)
C1 C6 C7 N2 6.1(2)
N2 N1 C8 O1 -177.85(14)
N2 N1 C8 C9 1.4(2)
O1 C8 C9 C10 2.1(2)
N1 C8 C9 C10 -177.17(14)
O1 C8 C9 S1 178.35(13)
N1 C8 C9 S1 -0.9(2)
C12 S1 C9 C10 0.39(13)
C12 S1 C9 C8 -176.37(14)
C8 C9 C10 C11 176.15(14)
S1 C9 C10 C11 -0.62(18)
C8 C9 C10 Cl1 -5.0(2)
S1 C9 C10 Cl1 178.22(10)
C9 C10 C11 C12 0.6(2)
Cl1 C10 C11 C12 -178.35(14)
C10 C11 C12 S1 -0.3(2)
C9 S1 C12 C11 -0.07(17)
